data_4103550
loop_
_publ_author_name
'Eric R. Abbey'
'Lev N. Zakharov'
'Shih-Yuan Liu'

_publ_section_title
;
 Electrophilic Aromatic Substitution of a BN Indole
;
_journal_name_full 'Journal of the American Chemical Society'
_journal_page_first 16340
_journal_page_last 16342
_journal_paper_doi 10.1021/ja107312u
_journal_volume 132
_journal_year 2010
_chemical_formula_sum 'C27 H38 B3 N5 O'
_chemical_formula_weight 481.05
_chemical_name_systematic
;

 ?

;
_space_group_IT_number 60
_symmetry_cell_setting orthorhombic
_symmetry_space_group_name_Hall '-P 2n 2ab'
_symmetry_space_group_name_H-M 'P b c n'
_atom_sites_solution_hydrogens geom
_atom_sites_solution_primary direct
_atom_sites_solution_secondary difmap
_audit_creation_method SHELXLTL
_cell_angle_alpha 90.00
_cell_angle_beta 90.00
_cell_angle_gamma 90.00
_cell_formula_units_Z 8
_cell_length_a 17.5388(17)
_cell_length_b 17.3342(17)
_cell_length_c 18.8857(18)
_cell_measurement_reflns_used 5189
_cell_measurement_temperature 173(2)
_cell_measurement_theta_max 20.27
_cell_measurement_theta_min 2.32
_cell_volume 5741.7(10)
_computing_cell_refinement 'Bruker SMART'
_computing_data_collection 'Bruker SMART'
_computing_data_reduction 'Bruker SAINT'
_computing_molecular_graphics 'Bruker SHELXTL'
_computing_publication_material 'Bruker SHELXTL'
_computing_structure_refinement 'Bruker SHELXTL'
_computing_structure_solution 'Bruker SHELXTL'
_diffrn_ambient_temperature 173(2)
_diffrn_measured_fraction_theta_full 1.000
_diffrn_measured_fraction_theta_max 1.000
_diffrn_measurement_device_type 'CCD area detector'
_diffrn_measurement_method 'phi and omega scans'
_diffrn_radiation_monochromator graphite
_diffrn_radiation_source 'fine-focus sealed tube'
_diffrn_radiation_type MoK\a
_diffrn_radiation_wavelength 0.71073
_diffrn_reflns_av_R_equivalents 0.0603
_diffrn_reflns_av_sigmaI/netI 0.0340
_diffrn_reflns_limit_h_max 22
_diffrn_reflns_limit_h_min -22
_diffrn_reflns_limit_k_max 22
_diffrn_reflns_limit_k_min -20
_diffrn_reflns_limit_l_max 24
_diffrn_reflns_limit_l_min -24
_diffrn_reflns_number 51080
_diffrn_reflns_theta_full 27.00
_diffrn_reflns_theta_max 27.00
_diffrn_reflns_theta_min 1.65
_exptl_absorpt_coefficient_mu 0.068
_exptl_absorpt_correction_T_max 0.9813
_exptl_absorpt_correction_T_min 0.9741
_exptl_absorpt_correction_type multi-scan
_exptl_absorpt_process_details SADABS
_exptl_crystal_colour cololress
_exptl_crystal_density_diffrn 1.113
_exptl_crystal_density_method 'not measured'
_exptl_crystal_description block
_exptl_crystal_F_000 2064
_exptl_crystal_size_max 0.39
_exptl_crystal_size_mid 0.34
_exptl_crystal_size_min 0.28
_refine_diff_density_max 0.204
_refine_diff_density_min -0.174
_refine_diff_density_rms 0.035
_refine_ls_extinction_method none
_refine_ls_goodness_of_fit_ref 1.025
_refine_ls_hydrogen_treatment refall
_refine_ls_matrix_type full
_refine_ls_number_parameters 477
_refine_ls_number_reflns 6278
_refine_ls_number_restraints 0
_refine_ls_restrained_S_all 1.025
_refine_ls_R_factor_all 0.0745
_refine_ls_R_factor_gt 0.0465
_refine_ls_shift/su_max 0.000
_refine_ls_shift/su_mean 0.000
_refine_ls_structure_factor_coef Fsqd
_refine_ls_weighting_details 'calc w=1/[\s^2^(Fo^2^)+(0.0494P)^2^+1.3322P] where P=(Fo^2^+2Fc^2^)/3'
_refine_ls_weighting_scheme calc
_refine_ls_wR_factor_gt 0.1025
_refine_ls_wR_factor_ref 0.1188
_reflns_number_gt 4446
_reflns_number_total 6278
_reflns_threshold_expression >2sigma(I)
_cod_data_source_file ja107312u_si_003.cif
_cod_data_source_block liu10a
_cod_database_code 4103550

loop_
_symmetry_equiv_pos_as_xyz
'x, y, z'
'-x+1/2, -y+1/2, z+1/2'
'-x, y, -z+1/2'
'x+1/2, -y+1/2, -z'
'-x, -y, -z'
'x-1/2, y-1/2, -z-1/2'
'x, -y, z-1/2'
'-x-1/2, y-1/2, z'

loop_
_atom_site_label
_atom_site_type_symbol
_atom_site_fract_x
_atom_site_fract_y
_atom_site_fract_z
_atom_site_U_iso_or_equiv
_atom_site_adp_type
_atom_site_occupancy
_atom_site_symmetry_multiplicity
_atom_site_calc_flag
B1 B 0.32101(10) 0.58167(11) 0.15571(9) 0.0322(4) Uani 1 1 d
B2 B 0.17945(9) 0.79883(10) -0.08306(9) 0.0263(4) Uani 1 1 d
B3 B -0.01995(10) 0.69601(12) 0.15381(10) 0.0356(4) Uani 1 1 d
N1 N 0.23940(7) 0.59529(7) 0.14582(6) 0.0287(3) Uani 1 1 d
N2 N 0.35701(7) 0.64691(8) 0.12243(6) 0.0324(3) Uani 1 1 d
N3 N 0.16127(7) 0.73230(7) -0.03877(6) 0.0256(3) Uani 1 1 d
N4 N 0.18684(7) 0.86126(7) -0.03380(6) 0.0277(3) Uani 1 1 d
N5 N 0.03791(7) 0.75508(8) 0.15518(6) 0.0309(3) Uani 1 1 d
O1 O 0.00682(6) 0.62145(7) 0.15774(7) 0.0445(3) Uani 1 1 d
C1 C 0.29930(8) 0.69357(10) 0.09555(8) 0.0307(4) Uani 1 1 d
C2 C 0.22935(8) 0.66463(9) 0.10857(7) 0.0277(3) Uani 1 1 d
C3 C 0.18435(9) 0.54477(10) 0.16817(8) 0.0336(4) Uani 1 1 d
C4 C 0.20527(11) 0.47830(10) 0.20081(8) 0.0398(4) Uani 1 1 d
C5 C 0.28309(11) 0.46011(11) 0.21304(9) 0.0431(4) Uani 1 1 d
C6 C 0.34149(11) 0.50763(11) 0.19312(8) 0.0406(4) Uani 1 1 d
C7 C 0.43826(9) 0.67005(11) 0.11459(8) 0.0393(4) Uani 1 1 d
C8 C 0.48768(12) 0.60594(18) 0.14537(15) 0.0650(7) Uani 1 1 d
C9 C 0.45797(12) 0.67974(18) 0.03688(10) 0.0564(6) Uani 1 1 d
C10 C 0.45171(13) 0.74456(16) 0.15487(14) 0.0610(6) Uani 1 1 d
C11 C 0.15227(8) 0.69911(9) 0.09259(8) 0.0271(3) Uani 1 1 d
C12 C 0.15938(8) 0.75547(9) 0.03259(7) 0.0254(3) Uani 1 1 d
C13 C 0.17465(8) 0.83147(9) 0.03385(8) 0.0274(3) Uani 1 1 d
C14 C 0.14914(9) 0.66024(10) -0.06587(9) 0.0339(4) Uani 1 1 d
C15 C 0.15450(10) 0.64837(10) -0.13665(9) 0.0387(4) Uani 1 1 d
C16 C 0.17242(9) 0.70949(10) -0.18410(9) 0.0369(4) Uani 1 1 d
C17 C 0.18453(9) 0.78330(10) -0.16208(8) 0.0330(4) Uani 1 1 d
C18 C 0.20881(10) 0.94294(10) -0.04227(8) 0.0389(4) Uani 1 1 d
C19 C 0.28447(16) 0.95556(17) -0.00367(13) 0.0659(7) Uani 1 1 d
C20 C 0.21873(13) 0.96083(12) -0.12084(10) 0.0460(5) Uani 1 1 d
C21 C 0.14609(17) 0.99437(13) -0.01231(12) 0.0598(6) Uani 1 1 d
C22 C 0.11907(9) 0.73519(10) 0.16057(8) 0.0304(3) Uani 1 1 d
C23 C 0.01793(10) 0.83126(11) 0.15441(8) 0.0369(4) Uani 1 1 d
C24 C -0.05561(10) 0.85514(12) 0.15106(9) 0.0439(4) Uani 1 1 d
C25 C -0.11531(10) 0.80066(13) 0.14761(9) 0.0465(5) Uani 1 1 d
C26 C -0.10180(10) 0.72367(12) 0.14886(9) 0.0432(4) Uani 1 1 d
C27 C -0.04569(13) 0.55890(14) 0.16063(16) 0.0616(6) Uani 1 1 d
H1 H 0.3101(9) 0.7405(10) 0.0707(9) 0.039(5) Uiso 1 1 d
H3 H 0.1314(10) 0.5605(10) 0.1598(8) 0.040(5) Uiso 1 1 d
H4 H 0.1638(10) 0.4430(11) 0.2151(10) 0.053(5) Uiso 1 1 d
H5 H 0.2947(10) 0.4122(11) 0.2365(9) 0.046(5) Uiso 1 1 d
H6 H 0.3937(10) 0.4912(10) 0.2048(9) 0.050(5) Uiso 1 1 d
H8A H 0.4791(15) 0.5558(17) 0.1175(15) 0.107(10) Uiso 1 1 d
H8B H 0.4741(12) 0.5996(13) 0.1969(13) 0.076(7) Uiso 1 1 d
H8C H 0.5397(14) 0.6223(13) 0.1423(11) 0.076(7) Uiso 1 1 d
H9A H 0.4494(14) 0.6311(15) 0.0097(13) 0.095(9) Uiso 1 1 d
H9B H 0.5135(13) 0.6965(12) 0.0307(11) 0.073(7) Uiso 1 1 d
H9C H 0.4263(12) 0.7231(13) 0.0172(11) 0.065(7) Uiso 1 1 d
H10A H 0.4389(13) 0.7367(13) 0.2047(13) 0.078(7) Uiso 1 1 d
H10B H 0.4215(13) 0.7869(13) 0.1348(12) 0.067(7) Uiso 1 1 d
H10C H 0.5051(13) 0.7625(12) 0.1511(10) 0.066(6) Uiso 1 1 d
H11 H 0.1174(9) 0.6572(9) 0.0774(8) 0.033(4) Uiso 1 1 d
H13 H 0.1777(8) 0.8643(9) 0.0757(8) 0.027(4) Uiso 1 1 d
H14 H 0.1379(9) 0.6187(10) -0.0315(9) 0.044(5) Uiso 1 1 d
H15 H 0.1459(10) 0.5973(12) -0.1547(9) 0.051(5) Uiso 1 1 d
H16 H 0.1761(9) 0.6957(10) -0.2360(10) 0.044(5) Uiso 1 1 d
H17 H 0.1972(9) 0.8234(10) -0.1974(9) 0.041(5) Uiso 1 1 d
H19A H 0.3243(17) 0.9191(18) -0.0236(16) 0.124(12) Uiso 1 1 d
H19B H 0.2954(13) 1.0093(15) -0.0080(12) 0.084(8) Uiso 1 1 d
H19C H 0.2791(11) 0.9478(12) 0.0488(12) 0.069(6) Uiso 1 1 d
H20A H 0.1706(11) 0.9509(11) -0.1456(10) 0.050(5) Uiso 1 1 d
H20B H 0.2624(12) 0.9293(13) -0.1435(11) 0.067(6) Uiso 1 1 d
H20C H 0.2329(10) 1.0152(12) -0.1236(10) 0.053(5) Uiso 1 1 d
H21A H 0.0951(14) 0.9870(14) -0.0389(13) 0.088(8) Uiso 1 1 d
H21B H 0.1633(12) 1.0466(14) -0.0177(12) 0.077(7) Uiso 1 1 d
H21C H 0.1357(11) 0.9835(12) 0.0383(12) 0.066(6) Uiso 1 1 d
H22A H 0.1256(8) 0.6969(9) 0.1998(8) 0.028(4) Uiso 1 1 d
H22B H 0.1480(9) 0.7831(9) 0.1726(8) 0.026(4) Uiso 1 1 d
H23 H 0.0589(10) 0.8677(10) 0.1565(8) 0.039(5) Uiso 1 1 d
H24 H -0.0659(11) 0.9117(12) 0.1497(9) 0.056(6) Uiso 1 1 d
H25 H -0.1669(11) 0.8204(11) 0.1436(9) 0.052(5) Uiso 1 1 d
H26 H -0.1468(10) 0.6876(11) 0.1466(9) 0.047(5) Uiso 1 1 d
H27A H -0.0838(15) 0.5628(16) 0.2009(14) 0.108(9) Uiso 1 1 d
H27B H -0.0170(13) 0.5100(15) 0.1660(12) 0.083(8) Uiso 1 1 d
H27C H -0.0733(13) 0.5543(13) 0.1156(12) 0.076(7) Uiso 1 1 d

loop_
_atom_site_aniso_label
_atom_site_aniso_U_11
_atom_site_aniso_U_22
_atom_site_aniso_U_33
_atom_site_aniso_U_23
_atom_site_aniso_U_13
_atom_site_aniso_U_12
B1 0.0311(9) 0.0430(12) 0.0225(8) -0.0015(7) 0.0013(7) 0.0075(8)
B2 0.0225(8) 0.0281(10) 0.0285(8) 0.0018(7) -0.0011(6) 0.0035(7)
B3 0.0305(9) 0.0448(12) 0.0315(10) 0.0071(8) 0.0042(7) -0.0020(8)
N1 0.0309(7) 0.0303(7) 0.0249(6) 0.0050(5) 0.0030(5) 0.0031(5)
N2 0.0238(6) 0.0453(9) 0.0283(7) 0.0020(6) -0.0008(5) 0.0027(6)
N3 0.0251(6) 0.0256(7) 0.0260(6) 0.0001(5) -0.0022(5) 0.0028(5)
N4 0.0322(7) 0.0257(7) 0.0252(6) 0.0031(5) 0.0007(5) -0.0025(5)
N5 0.0272(6) 0.0373(8) 0.0282(7) 0.0043(5) 0.0032(5) 0.0018(6)
O1 0.0308(6) 0.0400(7) 0.0627(8) 0.0121(6) 0.0036(5) -0.0075(5)
C1 0.0281(8) 0.0357(10) 0.0284(8) 0.0045(7) -0.0006(6) -0.0026(7)
C2 0.0281(8) 0.0290(9) 0.0262(7) 0.0042(6) 0.0000(6) 0.0002(6)
C3 0.0366(9) 0.0349(10) 0.0293(8) 0.0064(7) 0.0068(7) 0.0010(7)
C4 0.0504(11) 0.0360(10) 0.0329(9) 0.0078(7) 0.0092(7) 0.0033(8)
C5 0.0628(12) 0.0374(11) 0.0290(8) 0.0081(7) 0.0054(8) 0.0162(9)
C6 0.0469(10) 0.0481(11) 0.0267(8) 0.0025(7) 0.0000(7) 0.0183(9)
C7 0.0242(8) 0.0610(12) 0.0326(9) -0.0037(8) -0.0010(6) -0.0022(8)
C8 0.0264(10) 0.095(2) 0.0737(16) 0.0146(14) -0.0034(10) 0.0076(11)
C9 0.0328(10) 0.0978(19) 0.0385(10) -0.0002(12) 0.0055(8) -0.0141(11)
C10 0.0369(11) 0.0816(18) 0.0646(15) -0.0221(13) -0.0029(10) -0.0113(11)
C11 0.0240(7) 0.0282(9) 0.0292(8) 0.0042(6) -0.0017(6) -0.0017(6)
C12 0.0234(7) 0.0273(9) 0.0255(7) 0.0020(6) -0.0006(5) 0.0011(6)
C13 0.0290(8) 0.0299(9) 0.0234(7) 0.0007(6) -0.0001(6) -0.0014(6)
C14 0.0367(9) 0.0254(9) 0.0395(9) -0.0011(7) -0.0040(7) 0.0034(7)
C15 0.0449(10) 0.0306(10) 0.0406(9) -0.0092(7) -0.0073(7) 0.0075(8)
C16 0.0368(9) 0.0439(11) 0.0300(8) -0.0072(7) -0.0035(7) 0.0112(7)
C17 0.0305(8) 0.0391(10) 0.0295(8) 0.0023(7) -0.0003(6) 0.0051(7)
C18 0.0558(11) 0.0284(9) 0.0326(8) 0.0047(7) -0.0033(7) -0.0112(8)
C19 0.0845(18) 0.0622(17) 0.0509(13) 0.0167(12) -0.0210(12) -0.0441(14)
C20 0.0643(13) 0.0378(12) 0.0360(10) 0.0101(8) -0.0019(9) -0.0142(10)
C21 0.108(2) 0.0287(12) 0.0424(12) 0.0021(9) 0.0063(12) 0.0095(12)
C22 0.0260(8) 0.0360(10) 0.0291(8) 0.0038(7) 0.0013(6) -0.0016(7)
C23 0.0396(9) 0.0394(11) 0.0317(9) 0.0003(7) 0.0043(7) 0.0012(8)
C24 0.0466(11) 0.0462(12) 0.0389(10) 0.0025(8) 0.0041(8) 0.0133(9)
C25 0.0324(9) 0.0699(15) 0.0373(10) 0.0077(9) 0.0038(7) 0.0135(9)
C26 0.0283(9) 0.0608(13) 0.0404(10) 0.0086(9) 0.0037(7) -0.0022(8)
C27 0.0454(12) 0.0496(15) 0.0898(19) 0.0156(13) -0.0021(12) -0.0165(10)

loop_
_atom_type_symbol
_atom_type_description
_atom_type_scat_dispersion_real
_atom_type_scat_dispersion_imag
_atom_type_scat_source
C C 0.0033 0.0016 'International Tables Vol C Tables 4.2.6.8 and 6.1.1.4'
H H 0.0000 0.0000 'International Tables Vol C Tables 4.2.6.8 and 6.1.1.4'
B B 0.0013 0.0007 'International Tables Vol C Tables 4.2.6.8 and 6.1.1.4'
N N 0.0061 0.0033 'International Tables Vol C Tables 4.2.6.8 and 6.1.1.4'
O O 0.0106 0.0060 'International Tables Vol C Tables 4.2.6.8 and 6.1.1.4'

loop_
_geom_angle_atom_site_label_1
_geom_angle_atom_site_label_2
_geom_angle_atom_site_label_3
_geom_angle
N2 B1 N1 104.29(13)
N2 B1 C6 140.20(15)
N1 B1 C6 115.48(15)
N4 B2 N3 104.13(12)
N4 B2 C17 140.03(15)
N3 B2 C17 115.84(14)
O1 B3 N5 115.19(14)
O1 B3 C26 128.52(17)
N5 B3 C26 116.28(17)
C3 N1 C2 127.82(13)
C3 N1 B1 123.17(14)
C2 N1 B1 108.97(13)
C1 N2 B1 107.26(12)
C1 N2 C7 120.24(14)
B1 N2 C7 132.49(13)
C14 N3 C12 128.03(13)
C14 N3 B2 122.78(13)
C12 N3 B2 109.19(12)
C13 N4 B2 107.53(12)
C13 N4 C18 119.65(12)
B2 N4 C18 132.66(12)
C23 N5 B3 120.38(14)
C23 N5 C22 118.46(14)
B3 N5 C22 121.12(14)
B3 O1 C27 119.76(15)
C2 C1 N2 112.28(14)
C2 C1 H1 125.8(10)
N2 C1 H1 121.9(10)
C1 C2 N1 107.20(13)
C1 C2 C11 129.17(14)
N1 C2 C11 123.50(12)
C4 C3 N1 119.47(16)
C4 C3 H3 124.4(10)
N1 C3 H3 116.1(10)
C3 C4 C5 121.49(17)
C3 C4 H4 116.8(11)
C5 C4 H4 121.8(11)
C6 C5 C4 122.79(17)
C6 C5 H5 119.2(10)
C4 C5 H5 118.0(11)
C5 C6 B1 117.59(16)
C5 C6 H6 117.5(11)
B1 C6 H6 124.9(11)
N2 C7 C9 110.15(13)
N2 C7 C10 109.17(14)
C9 C7 C10 110.82(19)
N2 C7 C8 108.06(16)
C9 C7 C8 108.67(18)
C10 C7 C8 109.93(19)
C7 C8 H8A 109.8(15)
C7 C8 H8B 108.3(13)
H8A C8 H8B 112(2)
C7 C8 H8C 107.6(14)
H8A C8 H8C 111(2)
H8B C8 H8C 108.4(17)
C7 C9 H9A 111.7(14)
C7 C9 H9B 111.0(12)
H9A C9 H9B 108.9(18)
C7 C9 H9C 108.3(12)
H9A C9 H9C 111.0(19)
H9B C9 H9C 105.8(17)
C7 C10 H10A 109.2(14)
C7 C10 H10B 111.1(13)
H10A C10 H10B 110.6(19)
C7 C10 H10C 112.2(12)
H10A C10 H10C 109.4(18)
H10B C10 H10C 104.3(18)
C12 C11 C2 109.53(12)
C12 C11 C22 113.31(13)
C2 C11 C22 109.41(12)
C12 C11 H11 108.1(9)
C2 C11 H11 108.6(9)
C22 C11 H11 107.8(9)
C13 C12 N3 106.98(12)
C13 C12 C11 129.85(13)
N3 C12 C11 122.63(13)
C12 C13 N4 112.16(13)
C12 C13 H13 126.6(9)
N4 C13 H13 121.2(9)
C15 C14 N3 119.81(16)
C15 C14 H14 123.4(10)
N3 C14 H14 116.8(10)
C14 C15 C16 121.55(16)
C14 C15 H15 118.6(11)
C16 C15 H15 119.9(11)
C17 C16 C15 122.79(15)
C17 C16 H16 120.5(10)
C15 C16 H16 116.7(10)
C16 C17 B2 117.22(15)
C16 C17 H17 119.3(10)
B2 C17 H17 123.5(10)
N4 C18 C21 109.40(15)
N4 C18 C20 109.28(14)
C21 C18 C20 108.92(16)
N4 C18 C19 108.18(15)
C21 C18 C19 111.4(2)
C20 C18 C19 109.61(17)
C18 C19 H19A 109.3(17)
C18 C19 H19B 105.9(14)
H19A C19 H19B 116(2)
C18 C19 H19C 111.7(12)
H19A C19 H19C 110(2)
H19B C19 H19C 103.5(18)
C18 C20 H20A 109.3(11)
C18 C20 H20B 112.3(12)
H20A C20 H20B 110.4(16)
C18 C20 H20C 106.1(11)
H20A C20 H20C 111.3(16)
H20B C20 H20C 107.5(16)
C18 C21 H21A 111.8(13)
C18 C21 H21B 106.5(14)
H21A C21 H21B 109.8(19)
C18 C21 H21C 112.2(12)
H21A C21 H21C 106.6(18)
H21B C21 H21C 109.8(18)
N5 C22 C11 113.80(12)
N5 C22 H22A 108.5(8)
C11 C22 H22A 107.7(9)
N5 C22 H22B 108.2(9)
C11 C22 H22B 109.6(8)
H22A C22 H22B 108.9(12)
C24 C23 N5 122.66(17)
C24 C23 H23 120.9(10)
N5 C23 H23 116.4(10)
C23 C24 C25 120.23(19)
C23 C24 H24 118.3(11)
C25 C24 H24 121.5(11)
C26 C25 C24 121.87(17)
C26 C25 H25 120.7(12)
C24 C25 H25 117.4(11)
C25 C26 B3 118.55(17)
C25 C26 H26 118.2(10)
B3 C26 H26 123.3(10)
O1 C27 H27A 113.8(16)
O1 C27 H27B 109.1(14)
H27A C27 H27B 108(2)
O1 C27 H27C 110.4(14)
H27A C27 H27C 109(2)
H27B C27 H27C 105.6(19)

loop_
_geom_bond_atom_site_label_1
_geom_bond_atom_site_label_2
_geom_bond_distance
B1 N2 1.440(2)
B1 N1 1.463(2)
B1 C6 1.509(3)
B2 N4 1.433(2)
B2 N3 1.460(2)
B2 C17 1.519(2)
B3 O1 1.377(2)
B3 N5 1.442(2)
B3 C26 1.516(3)
N1 C3 1.370(2)
N1 C2 1.4038(19)
N2 C1 1.392(2)
N2 C7 1.4879(19)
N3 C14 1.367(2)
N3 C12 1.4065(18)
N4 C13 1.3945(18)
N4 C18 1.476(2)
N5 C23 1.366(2)
N5 C22 1.4682(19)
O1 C27 1.424(2)
C1 C2 1.348(2)
C1 H1 0.958(17)
C2 C11 1.509(2)
C3 C4 1.357(2)
C3 H3 0.980(17)
C4 C5 1.420(3)
C4 H4 0.988(19)
C5 C6 1.367(3)
C5 H5 0.963(18)
C6 H6 0.984(18)
C7 C9 1.517(2)
C7 C10 1.517(3)
C7 C8 1.525(3)
C8 H8A 1.03(3)
C8 H8B 1.01(2)
C8 H8C 0.96(2)
C9 H9A 1.00(3)
C9 H9B 1.02(2)
C9 H9C 1.01(2)
C10 H10A 0.98(2)
C10 H10B 0.98(2)
C10 H10C 0.99(2)
C11 C12 1.501(2)
C11 C22 1.542(2)
C11 H11 0.992(16)
C12 C13 1.344(2)
C13 H13 0.976(15)
C14 C15 1.356(2)
C14 H14 0.990(18)
C15 C16 1.423(3)
C15 H15 0.96(2)
C16 C17 1.362(2)
C16 H16 1.011(18)
C17 H17 0.989(18)
C18 C21 1.525(3)
C18 C20 1.526(2)
C18 C19 1.530(3)
C19 H19A 1.01(3)
C19 H19B 0.96(3)
C19 H19C 1.00(2)
C20 H20A 0.980(19)
C20 H20B 1.03(2)
C20 H20C 0.98(2)
C21 H21A 1.03(2)
C21 H21B 0.96(2)
C21 H21C 0.99(2)
C22 H22A 1.000(16)
C22 H22B 1.000(16)
C23 C24 1.356(2)
C23 H23 0.958(18)
C24 C25 1.412(3)
C24 H24 1.00(2)
C25 C26 1.356(3)
C25 H25 0.970(19)
C26 H26 1.008(18)
C27 H27A 1.02(3)
C27 H27B 0.99(3)
C27 H27C 0.98(2)

loop_
_cod_related_entry_id
_cod_related_entry_database
_cod_related_entry_code
1 ChemSpider 30660143
